data_7027781
loop_
_publ_author_name
'Blake, Alexander J.'
'Hubberstey, Peter'
'Li, Wan-Sheung'
'Quinlan, Daniel J.'
'Russell, Claire E.'
'Sampson, Claire L.'

_publ_section_title
;
 The role of \p--\p stacking interactions in stabilising trigonal planar
 copper(I) in Cu(BF4)--2,9-dimethyl-1,10-phenanthroline--nitrile
 systems&#x2020;
;
_journal_issue 23
_journal_name_full 'Journal of the Chemical Society, Dalton Transactions'
_journal_page_first 4261
_journal_paper_doi 10.1039/a906781g
_journal_year 1999
_chemical_compound_source
;
Treatment of [Cu(NCMe)4][BF4] with dmp in dichloromethane.
;
_chemical_formula_analytical 'C16 H15 B1 Cu1 F4 N3'
_chemical_formula_moiety 'C16 H15 B1 Cu1 F4 N3'
_chemical_formula_structural '[Cu(C14H12N2)(C2H3N)][BF4]'
_chemical_formula_sum 'C16 H15 B Cu F4 N3'
_chemical_formula_weight 399.66
_chemical_name_systematic
;
(2,9-dimethyl-1,10-phenanthroline)(2-cyanoguanidine)copper(I)
tetrafluoroborate ether adduct (2/1)
;
_space_group_IT_number 14
_symmetry_cell_setting monoclinic
_symmetry_space_group_name_Hall '-P 2ybc'
_symmetry_space_group_name_H-M 'P 1 21/c 1'
_atom_sites_solution_hydrogens difmap
_atom_sites_solution_primary direct
_atom_sites_solution_secondary difmap
_audit_creation_method CRYSTALS
_cell_angle_alpha 90
_cell_angle_beta 108.29(2)
_cell_angle_gamma 90
_cell_formula_units_Z 4
_cell_length_a 11.848(16)
_cell_length_b 19.296(3)
_cell_length_c 7.506(11)
_cell_measurement_reflns_used 34
_cell_measurement_temperature 150(1)
_cell_measurement_theta_max 17.0
_cell_measurement_theta_min 12.6
_cell_volume 1629(3)
_computing_cell_refinement 'STADI4 (Stoe & Cie 1995a)'
_computing_data_collection 'STADI4 (Stoe & Cie 1995a)'
_computing_data_reduction
;
X-RED (Stoe & Cie, 1995b)
CRYSTALS (Watkin et al, 1996)
;
_computing_molecular_graphics 'CAMERON (Watkin, Prout and Pearce, 1996)'
_computing_publication_material 'CRYSTALS Issue 10 (Watkin et al, 1996)'
_computing_structure_refinement
;
CRYSTALS Issue 10 (Watkin et al, 1996)
;
_computing_structure_solution 'SIR92 (Altomare, et al, 1994)'
_diffrn_ambient_temperature 150(1)
_diffrn_measurement_device 'STOE STADI4 4-circle diffractometer D092'
_diffrn_measurement_method 'omega - theta'
_diffrn_radiation_detector 'NaI (Tl) scintillation counter'
_diffrn_radiation_monochromator 'planar graphite'
_diffrn_radiation_source 'fine-focus sealed tube'
_diffrn_radiation_type 'Mo K\a'
_diffrn_radiation_wavelength 0.71069
_diffrn_reflns_av_R_equivalents 0.01
_diffrn_reflns_av_sigmaI/netI 0.0287
_diffrn_reflns_limit_h_max 13
_diffrn_reflns_limit_h_min -14
_diffrn_reflns_limit_k_max 0
_diffrn_reflns_limit_k_min -22
_diffrn_reflns_limit_l_max 8
_diffrn_reflns_limit_l_min -3
_diffrn_reflns_number 3648
_diffrn_reflns_theta_max 25.01
_diffrn_reflns_theta_min 2.78
_diffrn_standards_decay_% 3.7
_diffrn_standards_interval_time 60
_diffrn_standards_number 3
_exptl_absorpt_coefficient_mu 1.39
_exptl_absorpt_correction_T_max 0.6217
_exptl_absorpt_correction_T_min 0.3841
_exptl_absorpt_correction_type empirical
_exptl_crystal_colour yellow
_exptl_crystal_density_diffrn 1.63
_exptl_crystal_description 'rectangular block'
_exptl_crystal_F_000 808
_exptl_crystal_size_max 0.600
_exptl_crystal_size_mid 0.460
_exptl_crystal_size_min 0.220
_refine_diff_density_max 0.79
_refine_diff_density_min -0.52
_refine_ls_extinction_method none
_refine_ls_goodness_of_fit_ref 1.1804
_refine_ls_hydrogen_treatment isotropic
_refine_ls_matrix_type full
_refine_ls_number_parameters 286
_refine_ls_number_reflns 2726
_refine_ls_number_restraints 0
_refine_ls_R_factor_all 0.0384
_refine_ls_R_factor_obs 0.0344
_refine_ls_shift/esd_max 0.000820
_refine_ls_structure_factor_coef Fsqd
_refine_ls_weighting_scheme
;
 Three parameter Chebychev
 W = [weight] * [1-(deltaF/6*sigmaF)**2]**2
 using parameters  18.5  22.1  4.25
;
_refine_ls_wR_factor_all 0.0390
_refine_ls_wR_factor_obs 0.0373
_reflns_number_observed 2726
_reflns_number_total 2849
_reflns_observed_criterion >2sigma(I)
_cod_data_source_file 906781gsup1.cif
_cod_data_source_block CUMEPH
_cod_depositor_comments
;
The following automatic conversions were performed:

'_symmetry_cell_setting' value 'Monoclinic ' changed to 'monoclinic'
according to /home/saulius/struct/CIF-dictionaries/cif_core.dic
dictionary named 'cif_core.dic' version 2.4.2 from 2011-04-26.

Automatic conversion script
Id: cif_fix_values 1891 2012-01-12 08:04:46Z andrius 
;
_cod_original_sg_symbol_H-M 'P 1 21/c 1 '
_cod_original_formula_sum 'C16 H15 B1 Cu1 F4 N3'
_cod_database_code 7027781

loop_
_symmetry_equiv_pos_as_xyz
x,y,z
-x,-y,-z
-x,y+1/2,-z+1/2
x,-y+1/2,z+1/2

loop_
_atom_site_aniso_label
_atom_site_aniso_U_11
_atom_site_aniso_U_22
_atom_site_aniso_U_33
_atom_site_aniso_U_23
_atom_site_aniso_U_13
_atom_site_aniso_U_12
CU1 0.0340(1) 0.0199(1) 0.0263(1) 0.0006(1) 0.0081(1) 0.0059(1)
N1 0.0267(9) 0.0215(9) 0.0173(8) -0.0004(7) 0.0034(7) -0.0013(7)
N2 0.0241(9) 0.0227(9) 0.0165(8) -0.0004(7) 0.0031(7) 0.0022(7)
C1 0.040(1) 0.030(1) 0.034(1) -0.003(1) 0.013(1) -0.009(1)
C2 0.028(1) 0.030(1) 0.019(1) 0.0013(8) 0.0032(9) -0.0057(9)
C3 0.025(1) 0.041(1) 0.023(1) -0.0005(9) 0.0074(9) -0.004(1)
C4 0.023(1) 0.043(1) 0.020(1) -0.0008(9) 0.0036(9) 0.007(1)
C5 0.028(1) 0.028(1) 0.013(1) -0.0006(8) 0.0008(8) 0.0053(9)
C6 0.032(1) 0.027(1) 0.023(1) -0.0040(8) 0.0040(9) 0.0091(9)
C7 0.038(1) 0.019(1) 0.025(1) -0.0016(9) 0.0024(9) 0.0035(9)
C8 0.031(1) 0.0231(9) 0.0172(9) -0.0004(9) 0.0011(8) 0.0004(9)
C9 0.036(1) 0.022(1) 0.022(1) 0.0003(8) 0.0016(9) -0.0063(9)
C10 0.028(1) 0.034(1) 0.022(1) -0.0006(9) 0.0056(9) -0.008(1)
C11 0.026(1) 0.030(1) 0.016(1) -0.0005(8) 0.0030(8) 0.0000(9)
C12 0.029(1) 0.036(1) 0.029(1) 0.001(1) 0.012(1) 0.002(1)
C13 0.025(1) 0.021(1) 0.0141(9) -0.0008(8) 0.0010(8) 0.0007(8)
C14 0.024(1) 0.023(1) 0.0117(9) 0.0001(8) 0.0002(8) 0.0010(8)
N21 0.029(1) 0.025(1) 0.029(1) -0.0012(8) 0.0105(8) -0.0004(8)
C22 0.027(1) 0.026(1) 0.025(1) -0.0015(9) 0.0075(9) 0.0012(9)
C23 0.039(1) 0.026(1) 0.041(1) -0.001(1) 0.012(1) 0.011(1)
B1 0.021(1) 0.027(1) 0.038(1) -0.001(1) 0.008(1) -0.002(1)
F11 0.0292(7) 0.0427(9) 0.096(1) -0.0093(8) 0.0100(8) -0.0117(6)
F12 0.0484(9) 0.113(1) 0.0399(9) 0.0251(9) 0.0095(7) -0.022(1)
F13 0.0480(9) 0.112(1) 0.054(1) -0.019(1) 0.0265(8) 0.002(1)
F14 0.0447(9) 0.0294(9) 0.135(2) -0.0046(9) -0.002(1) 0.0023(7)

loop_
_atom_site_label
_atom_site_fract_x
_atom_site_fract_y
_atom_site_fract_z
_atom_site_U_iso_or_equiv
_atom_site_occupancy
_atom_site_thermal_displace_type
CU1 0.77624(2) 0.35722(1) 0.44086(4) 0.0270 1.0000 Uani
N1 0.9216(1) 0.31201(8) 0.4061(2) 0.0226 1.0000 Uani
N2 0.7272(1) 0.25748(9) 0.4645(2) 0.0218 1.0000 Uani
C1 1.0290(2) 0.4177(1) 0.3931(4) 0.0347 1.0000 Uani
C2 1.0179(2) 0.3408(1) 0.3815(3) 0.0269 1.0000 Uani
C3 1.1082(2) 0.2996(1) 0.3509(3) 0.0298 1.0000 Uani
C4 1.0990(2) 0.2292(1) 0.3470(3) 0.0293 1.0000 Uani
C5 0.9987(2) 0.1978(1) 0.3745(3) 0.0243 1.0000 Uani
C6 0.9814(2) 0.1240(1) 0.3744(3) 0.0285 1.0000 Uani
C7 0.8850(2) 0.0967(1) 0.4059(3) 0.0291 1.0000 Uani
C8 0.7962(2) 0.1402(1) 0.4413(3) 0.0253 1.0000 Uani
C9 0.6965(2) 0.1147(1) 0.4850(3) 0.0286 1.0000 Uani
C10 0.6158(2) 0.1603(1) 0.5150(3) 0.0285 1.0000 Uani
C11 0.6310(2) 0.2320(1) 0.4993(3) 0.0250 1.0000 Uani
C12 0.5398(2) 0.2830(1) 0.5152(4) 0.0309 1.0000 Uani
C13 0.8088(2) 0.2125(1) 0.4370(3) 0.0213 1.0000 Uani
C14 0.9124(2) 0.2415(1) 0.4040(2) 0.0206 1.0000 Uani
N21 0.7073(2) 0.44387(9) 0.4364(2) 0.0274 1.0000 Uani
C22 0.6594(2) 0.4957(1) 0.4183(3) 0.0265 1.0000 Uani
C23 0.5958(2) 0.5610(1) 0.3921(4) 0.0355 1.0000 Uani
B1 0.6853(2) 0.5854(1) -0.0716(4) 0.0291 1.0000 Uani
F11 0.5807(1) 0.54824(8) -0.1306(2) 0.0580 1.0000 Uani
F12 0.7464(1) 0.5706(1) 0.1115(2) 0.0681 1.0000 Uani
F13 0.7567(1) 0.5668(1) -0.1775(2) 0.0689 1.0000 Uani
F14 0.6598(1) 0.65411(8) -0.0963(3) 0.0766 1.0000 Uani
H3 1.169(2) 0.321(1) 0.330(3) 0.042(7) 1.0000 Uiso
H4 1.156(2) 0.205(1) 0.330(3) 0.024(6) 1.0000 Uiso
H6 1.037(2) 0.096(1) 0.349(3) 0.034(6) 1.0000 Uiso
H7 0.874(2) 0.048(1) 0.402(3) 0.033(6) 1.0000 Uiso
H9 0.688(2) 0.069(1) 0.498(3) 0.040(7) 1.0000 Uiso
H10 0.551(2) 0.146(1) 0.545(3) 0.037(6) 1.0000 Uiso
H11 1.075(3) 0.430(1) 0.517(4) 0.062(9) 1.0000 Uiso
H12 1.067(3) 0.436(1) 0.311(4) 0.058(8) 1.0000 Uiso
H13 0.958(3) 0.439(2) 0.347(4) 0.064(9) 1.0000 Uiso
H121 0.577(2) 0.317(1) 0.606(4) 0.055(8) 1.0000 Uiso
H122 0.501(2) 0.303(1) 0.398(4) 0.055(8) 1.0000 Uiso
H123 0.493(2) 0.263(2) 0.558(4) 0.056(9) 1.0000 Uiso
H231 0.640(3) 0.595(2) 0.372(5) 0.09(1) 1.0000 Uiso
H232 0.583(3) 0.576(2) 0.501(5) 0.09(1) 1.0000 Uiso
H233 0.515(3) 0.559(2) 0.291(4) 0.08(1) 1.0000 Uiso

loop_
_atom_type_symbol
_atom_type_scat_dispersion_real
_atom_type_scat_dispersion_imag
_atom_type_scat_Cromer_Mann_a1
_atom_type_scat_Cromer_Mann_b1
_atom_type_scat_Cromer_Mann_a2
_atom_type_scat_Cromer_Mann_b2
_atom_type_scat_Cromer_Mann_a3
_atom_type_scat_Cromer_Mann_b3
_atom_type_scat_Cromer_Mann_a4
_atom_type_scat_Cromer_Mann_b4
_atom_type_scat_Cromer_Mann_c
_atom_type_scat_source
'C   ' 0.0020 0.0020 2.3100 20.8439 1.0200 10.2075 1.5886 0.5687 0.8650 51.6512 0.2156 International_Tables_Vol_IV_Table_2.2B
'H   ' 0.0000 0.0000 0.4930 10.5109 0.3229 26.1257 0.1402 3.1424 0.0408 57.7997 0.0030 International_Tables_Vol_IV_Table_2.2B
'N   ' 0.0040 0.0030 12.2126 0.0057 3.1322 9.8933 2.0125 28.9975 1.1663 0.5826 -11.5290 International_Tables_Vol_IV_Table_2.2B
'B   ' 0.0000 0.0010 2.0545 23.2185 1.3326 1.0210 1.0979 60.3498 0.7068 0.1403 -0.1932 International_Tables_Vol_IV_Table_2.2B
'F   ' 0.0140 0.0100 3.5392 10.2825 2.6412 4.2944 1.5170 0.2615 1.0243 26.1476 0.2776 International_Tables_Vol_IV_Table_2.2B
'Cu  ' 0.2630 1.2660 13.3380 3.5828 7.1676 0.2470 5.6158 11.3966 1.6735 64.8126 1.1910 International_Tables_Vol_IV_Table_2.2B

loop_
_geom_angle_atom_site_label_1
_geom_angle_atom_site_label_2
_geom_angle_atom_site_label_3
_geom_angle
_geom_angle_publ_flag
N1 CU1 N2 83.17(7) yes
N1 CU1 N21 140.79(7) yes
N2 CU1 N21 135.88(7) yes
CU1 N1 C2 129.8(1) yes
CU1 N1 C14 111.3(1) yes
C2 N1 C14 118.9(2) yes
CU1 N2 C11 130.4(1) yes
CU1 N2 C13 110.7(1) yes
C11 N2 C13 118.9(2) yes
N1 C2 C1 118.1(2) yes
N1 C2 C3 120.9(2) yes
C1 C2 C3 121.0(2) yes
C2 C3 C4 120.5(2) yes
C3 C4 C5 119.5(2) yes
C4 C5 C6 123.7(2) yes
C4 C5 C14 117.2(2) yes
C6 C5 C14 119.1(2) yes
C5 C6 C7 121.1(2) yes
C6 C7 C8 121.1(2) yes
C7 C8 C9 123.7(2) yes
C7 C8 C13 119.2(2) yes
C9 C8 C13 117.0(2) yes
C8 C9 C10 119.6(2) yes
C9 C10 C11 120.3(2) yes
N2 C11 C10 121.1(2) yes
N2 C11 C12 117.1(2) yes
C10 C11 C12 121.8(2) yes
N2 C13 C8 123.0(2) yes
N2 C13 C14 117.5(2) yes
C8 C13 C14 119.5(2) yes
N1 C14 C5 123.0(2) yes
N1 C14 C13 117.1(2) yes
C5 C14 C13 119.9(2) yes
CU1 N21 C22 174.1(2) yes
N21 C22 C23 178.7(2) yes
F11 B1 F12 110.6(2) yes
F11 B1 F13 109.4(2) yes
F12 B1 F13 107.4(2) yes
F11 B1 F14 108.9(2) yes
F12 B1 F14 111.5(2) yes
F13 B1 F14 109.0(2) yes

loop_
_geom_bond_atom_site_label_1
_geom_bond_atom_site_label_2
_geom_bond_distance
_geom_bond_publ_flag
CU1 N1 2.019(2) yes
CU1 N2 2.034(2) yes
CU1 N21 1.856(2) yes
N1 C2 1.333(3) yes
N1 C14 1.365(3) yes
N2 C11 1.340(3) yes
N2 C13 1.362(2) yes
C1 C2 1.490(3) yes
C2 C3 1.409(3) yes
C3 C4 1.362(3) yes
C4 C5 1.406(3) yes
C5 C6 1.439(3) yes
C5 C14 1.397(3) yes
C6 C7 1.344(3) yes
C7 C8 1.434(3) yes
C8 C9 1.410(3) yes
C8 C13 1.405(3) yes
C9 C10 1.369(3) yes
C10 C11 1.405(3) yes
C11 C12 1.493(3) yes
C13 C14 1.439(3) yes
N21 C22 1.137(3) yes
C22 C23 1.450(3) yes
B1 F11 1.379(3) yes
B1 F12 1.368(3) yes
B1 F13 1.377(3) yes
B1 F14 1.359(3) yes
